data_2224214
loop_
_publ_author_name
'Yao, Jian'
'Gao, Su-Xia'
'Dong, Wen-Kui'
'Tong, Jun-Feng'
'Gong, Shang-Sheng'

_publ_section_title
4-({4-[1-(Methoxyimino)ethyl]anilino}(phenyl)methylene)-3-methyl-2-phenyl-1<i>H</i>-pyrazol-5(4<i>H</i>)-one
_journal_coeditor_code FL2280
_journal_issue 12
_journal_name_full 'Acta Crystallographica Section E'
_journal_page_first o3122
_journal_page_last o3123
_journal_paper_doi 10.1107/S1600536809048326
_journal_volume 65
_journal_year 2009
_chemical_formula_iupac 'C26 H24 N4 O2'
_chemical_formula_moiety 'C26 H24 N4 O2'
_chemical_formula_sum 'C26 H24 N4 O2'
_chemical_formula_weight 424.49
_chemical_melting_point_gt 454
_chemical_melting_point_lt 456
_chemical_name_systematic
;
4-({4-[1-(Methoxyimino)ethyl]anilino}(phenyl)methylene)-3-methyl-
2-phenyl-1<i>H</i>-pyrazol-5(4<i>H</i>)-one
;
_space_group_IT_number 2
_symmetry_cell_setting triclinic
_symmetry_space_group_name_Hall '-P 1'
_symmetry_space_group_name_H-M 'P -1'
_atom_sites_solution_hydrogens geom
_atom_sites_solution_primary direct
_atom_sites_solution_secondary difmap
_cell_angle_alpha 68.5360(10)
_cell_angle_beta 76.654(2)
_cell_angle_gamma 76.182(2)
_cell_formula_units_Z 2
_cell_length_a 7.3550(6)
_cell_length_b 11.1609(13)
_cell_length_c 14.9700(12)
_cell_measurement_reflns_used 1018
_cell_measurement_temperature 298(2)
_cell_measurement_theta_max 22.277
_cell_measurement_theta_min 2.889
_cell_volume 1096.46(18)
_computing_cell_refinement 'SAINT (Siemens, 1996)'
_computing_data_collection 'SMART (Siemens, 1996)'
_computing_data_reduction 'SAINT (Siemens, 1996)'
_computing_molecular_graphics 'SHELXTL (Sheldrick, 2008)'
_computing_publication_material 'SHELXTL (Sheldrick, 2008)'
_computing_structure_refinement 'SHELXL97 (Sheldrick, 2008)'
_computing_structure_solution 'SHELXS97 (Sheldrick, 2008)'
_diffrn_ambient_temperature 298(2)
_diffrn_measured_fraction_theta_full 0.976
_diffrn_measured_fraction_theta_max 0.976
_diffrn_measurement_device_type 'Siemens SMART 1000 CCD area-detector'
_diffrn_measurement_method 'phi and omega scans'
_diffrn_radiation_monochromator graphite
_diffrn_radiation_source 'fine-focus sealed tube'
_diffrn_radiation_type MoK\a
_diffrn_radiation_wavelength 0.71073
_diffrn_reflns_av_R_equivalents 0.0374
_diffrn_reflns_av_sigmaI/netI 0.1091
_diffrn_reflns_limit_h_max 8
_diffrn_reflns_limit_h_min -8
_diffrn_reflns_limit_k_max 13
_diffrn_reflns_limit_k_min -13
_diffrn_reflns_limit_l_max 17
_diffrn_reflns_limit_l_min -12
_diffrn_reflns_number 5654
_diffrn_reflns_theta_full 25.02
_diffrn_reflns_theta_max 25.02
_diffrn_reflns_theta_min 1.99
_exptl_absorpt_coefficient_mu 0.083
_exptl_absorpt_correction_T_max 0.9917
_exptl_absorpt_correction_T_min 0.9595
_exptl_absorpt_correction_type multi-scan
_exptl_absorpt_process_details '(SADABS; Sheldrick, 1996)'
_exptl_crystal_colour yellow
_exptl_crystal_density_diffrn 1.286
_exptl_crystal_density_method 'not measured'
_exptl_crystal_description block-like
_exptl_crystal_F_000 448
_exptl_crystal_size_max 0.50
_exptl_crystal_size_mid 0.49
_exptl_crystal_size_min 0.10
_refine_diff_density_max 0.242
_refine_diff_density_min -0.258
_refine_ls_extinction_coef 0.014(5)
_refine_ls_extinction_expression Fc^*^=kFc[1+0.001xFc^2^\l^3^/sin(2\q)]^-1/4^
_refine_ls_extinction_method 'SHELXL97 (Sheldrick, 2008)'
_refine_ls_goodness_of_fit_ref 1.033
_refine_ls_hydrogen_treatment constr
_refine_ls_matrix_type full
_refine_ls_number_parameters 290
_refine_ls_number_reflns 3781
_refine_ls_number_restraints 0
_refine_ls_restrained_S_all 1.033
_refine_ls_R_factor_all 0.1518
_refine_ls_R_factor_gt 0.0768
_refine_ls_shift/su_max 0.000
_refine_ls_shift/su_mean 0.000
_refine_ls_structure_factor_coef Fsqd
_refine_ls_weighting_details 'calc w=1/[\s^2^(Fo^2^)+(0.1078P)^2^+0.3814P] where P=(Fo^2^+2Fc^2^)/3'
_refine_ls_weighting_scheme calc
_refine_ls_wR_factor_gt 0.2051
_refine_ls_wR_factor_ref 0.2459
_reflns_number_gt 1861
_reflns_number_total 3781
_reflns_threshold_expression I>2sigma(I)
_cod_data_source_file fl2280.cif
_cod_data_source_block I
_cod_depositor_comments
;
The following automatic conversions were performed:
'_symmetry_cell_setting' value 'Triclinic' changed to 'triclinic'
according to '/home/saulius/struct/CIF-dictionaries/cif_core.dic'
dictionary named 'cif_core.dic' version 2.4.1 from 2010-06-29.

Automatic conversion script
Id: cif_fix_enum 1527 2010-12-29 10:47:43Z saulius 

The following automatic conversions were performed:

'_symmetry_cell_setting' value 'Triclinic' changed to 'triclinic'
according to /home/saulius/struct/CIF-dictionaries/cif_core.dic
dictionary named 'cif_core.dic' version 2.4.1 from 2010-06-29.

Automatic conversion script
Id: cif_fix_values 1715 2011-07-08 13:25:40Z adriana 
;
_cod_database_code 2224214
_cod_database_fobs_code 2224214

loop_
_symmetry_equiv_pos_as_xyz
'x, y, z'
'-x, -y, -z'

loop_
_atom_site_type_symbol
_atom_site_label
_atom_site_fract_x
_atom_site_fract_y
_atom_site_fract_z
_atom_site_U_iso_or_equiv
_atom_site_adp_type
_atom_site_calc_flag
_atom_site_refinement_flags
_atom_site_occupancy
_atom_site_disorder_assembly
_atom_site_disorder_group
N N1 0.5909(5) 0.6071(3) 0.1299(3) 0.0443(10) Uani d . 1 . .
N N2 0.6863(5) 0.5101(4) 0.0891(3) 0.0476(10) Uani d . 1 . .
N N3 0.1377(5) 0.4355(4) 0.2977(3) 0.0498(11) Uani d . 1 . .
H H3 0.1605 0.5047 0.3025 0.060 Uiso calc R 1 . .
N N4 -0.5909(6) 0.1833(5) 0.5239(3) 0.0646(13) Uani d . 1 . .
O O1 0.3193(4) 0.6395(3) 0.2404(2) 0.0505(9) Uani d . 1 . .
O O2 -0.7474(6) 0.1375(4) 0.5927(3) 0.0817(13) Uani d . 1 . .
C C1 0.4246(6) 0.5767(4) 0.1894(3) 0.0403(11) Uani d . 1 . .
C C2 0.4103(6) 0.4552(4) 0.1810(3) 0.0384(11) Uani d . 1 . .
C C3 0.5784(7) 0.4221(4) 0.1177(3) 0.0449(12) Uani d . 1 . .
C C4 0.6428(7) 0.3052(5) 0.0868(4) 0.0602(15) Uani d . 1 . .
H H4A 0.7660 0.3094 0.0477 0.090 Uiso calc R 1 . .
H H4B 0.5548 0.3022 0.0495 0.090 Uiso calc R 1 . .
H H4C 0.6494 0.2281 0.1431 0.090 Uiso calc R 1 . .
C C5 0.6829(6) 0.7119(4) 0.1179(3) 0.0406(11) Uani d . 1 . .
C C6 0.5761(7) 0.8342(5) 0.1089(4) 0.0532(13) Uani d . 1 . .
H H6 0.4470 0.8489 0.1069 0.064 Uiso calc R 1 . .
C C7 0.6606(8) 0.9334(5) 0.1030(4) 0.0600(15) Uani d . 1 . .
H H7 0.5880 1.0155 0.0983 0.072 Uiso calc R 1 . .
C C8 0.8494(8) 0.9141(6) 0.1040(4) 0.0665(16) Uani d . 1 . .
H H8 0.9060 0.9825 0.0998 0.080 Uiso calc R 1 . .
C C9 0.9571(7) 0.7925(6) 0.1112(4) 0.0654(16) Uani d . 1 . .
H H9 1.0869 0.7792 0.1111 0.078 Uiso calc R 1 . .
C C10 0.8737(7) 0.6911(5) 0.1184(4) 0.0533(14) Uani d . 1 . .
H H10 0.9461 0.6089 0.1237 0.064 Uiso calc R 1 . .
C C11 0.2609(6) 0.3874(4) 0.2346(3) 0.0401(11) Uani d . 1 . .
C C12 0.2423(6) 0.2628(4) 0.2279(3) 0.0422(12) Uani d . 1 . .
C C13 0.2792(7) 0.1492(5) 0.3045(4) 0.0532(13) Uani d . 1 . .
H H13 0.3171 0.1517 0.3588 0.064 Uiso calc R 1 . .
C C14 0.2592(7) 0.0319(5) 0.2996(4) 0.0610(15) Uani d . 1 . .
H H14 0.2862 -0.0447 0.3506 0.073 Uiso calc R 1 . .
C C15 0.2010(7) 0.0263(5) 0.2221(4) 0.0613(15) Uani d . 1 . .
H H15 0.1853 -0.0529 0.2202 0.074 Uiso calc R 1 . .
C C16 0.1653(7) 0.1410(5) 0.1456(4) 0.0598(15) Uani d . 1 . .
H H16 0.1251 0.1385 0.0919 0.072 Uiso calc R 1 . .
C C17 0.1881(6) 0.2558(5) 0.1483(4) 0.0500(13) Uani d . 1 . .
H H17 0.1668 0.3313 0.0955 0.060 Uiso calc R 1 . .
C C18 -0.0273(6) 0.3889(4) 0.3586(3) 0.0408(11) Uani d . 1 . .
C C19 -0.0580(7) 0.3782(5) 0.4543(4) 0.0500(13) Uani d . 1 . .
H H19 0.0328 0.3967 0.4792 0.060 Uiso calc R 1 . .
C C20 -0.2214(6) 0.3404(4) 0.5147(4) 0.0488(13) Uani d . 1 . .
H H20 -0.2408 0.3350 0.5796 0.059 Uiso calc R 1 . .
C C21 -0.3560(6) 0.3105(4) 0.4794(3) 0.0426(12) Uani d . 1 . .
C C22 -0.3236(6) 0.3217(4) 0.3821(3) 0.0448(12) Uani d . 1 . .
H H22 -0.4128 0.3012 0.3574 0.054 Uiso calc R 1 . .
C C23 -0.1635(6) 0.3622(4) 0.3211(4) 0.0467(12) Uani d . 1 . .
H H23 -0.1463 0.3717 0.2555 0.056 Uiso calc R 1 . .
C C24 -0.5294(6) 0.2642(4) 0.5452(4) 0.0460(12) Uani d . 1 . .
C C25 -0.6082(7) 0.3043(6) 0.6314(4) 0.0646(15) Uani d . 1 . .
H H25A -0.7391 0.2944 0.6510 0.097 Uiso calc R 1 . .
H H25B -0.5983 0.3941 0.6161 0.097 Uiso calc R 1 . .
H H25C -0.5387 0.2506 0.6833 0.097 Uiso calc R 1 . .
C C26 -0.7905(10) 0.0306(7) 0.5759(6) 0.111(3) Uani d . 1 . .
H H26A -0.8927 0.0611 0.5388 0.166 Uiso calc R 1 . .
H H26B -0.8271 -0.0336 0.6370 0.166 Uiso calc R 1 . .
H H26C -0.6806 -0.0079 0.5404 0.166 Uiso calc R 1 . .

loop_
_atom_site_aniso_label
_atom_site_aniso_U_11
_atom_site_aniso_U_22
_atom_site_aniso_U_33
_atom_site_aniso_U_12
_atom_site_aniso_U_13
_atom_site_aniso_U_23
N1 0.051(2) 0.042(2) 0.044(2) -0.0190(19) 0.000(2) -0.0154(19)
N2 0.050(2) 0.053(2) 0.041(3) -0.017(2) 0.002(2) -0.017(2)
N3 0.051(2) 0.051(2) 0.054(3) -0.027(2) 0.005(2) -0.021(2)
N4 0.053(3) 0.090(3) 0.056(3) -0.038(2) 0.022(2) -0.031(3)
O1 0.048(2) 0.055(2) 0.054(2) -0.0193(16) 0.0039(17) -0.0249(18)
O2 0.076(3) 0.091(3) 0.077(3) -0.041(2) 0.017(2) -0.028(2)
C1 0.043(3) 0.051(3) 0.032(3) -0.019(2) -0.005(2) -0.014(2)
C2 0.043(3) 0.043(3) 0.031(3) -0.017(2) -0.002(2) -0.011(2)
C3 0.051(3) 0.050(3) 0.039(3) -0.018(2) -0.005(2) -0.015(2)
C4 0.060(3) 0.059(3) 0.067(4) -0.020(3) 0.004(3) -0.029(3)
C5 0.042(3) 0.044(3) 0.035(3) -0.017(2) 0.000(2) -0.008(2)
C6 0.046(3) 0.056(3) 0.056(3) -0.019(3) 0.001(3) -0.015(3)
C7 0.064(4) 0.056(3) 0.061(4) -0.024(3) 0.012(3) -0.025(3)
C8 0.077(4) 0.074(4) 0.062(4) -0.045(3) 0.002(3) -0.025(3)
C9 0.047(3) 0.078(4) 0.071(4) -0.029(3) -0.007(3) -0.014(3)
C10 0.045(3) 0.050(3) 0.060(4) -0.014(2) -0.011(3) -0.006(3)
C11 0.048(3) 0.041(3) 0.035(3) -0.007(2) -0.012(2) -0.014(2)
C12 0.043(3) 0.047(3) 0.039(3) -0.018(2) -0.004(2) -0.011(2)
C13 0.057(3) 0.053(3) 0.048(3) -0.009(2) -0.019(3) -0.009(3)
C14 0.072(4) 0.038(3) 0.064(4) -0.010(3) -0.017(3) -0.004(3)
C15 0.064(3) 0.057(3) 0.067(4) -0.026(3) 0.010(3) -0.028(3)
C16 0.072(4) 0.072(4) 0.053(4) -0.036(3) 0.001(3) -0.033(3)
C17 0.057(3) 0.057(3) 0.039(3) -0.021(2) -0.005(2) -0.013(2)
C18 0.048(3) 0.037(2) 0.041(3) -0.018(2) -0.002(2) -0.013(2)
C19 0.054(3) 0.062(3) 0.045(3) -0.022(3) -0.007(3) -0.024(3)
C20 0.054(3) 0.058(3) 0.038(3) -0.018(2) -0.002(2) -0.018(2)
C21 0.049(3) 0.036(2) 0.039(3) -0.010(2) -0.006(2) -0.008(2)
C22 0.049(3) 0.051(3) 0.039(3) -0.020(2) -0.007(2) -0.013(2)
C23 0.055(3) 0.056(3) 0.033(3) -0.018(2) -0.008(2) -0.013(2)
C24 0.051(3) 0.045(3) 0.039(3) -0.012(2) -0.005(2) -0.009(2)
C25 0.065(4) 0.077(4) 0.047(4) -0.016(3) 0.001(3) -0.018(3)
C26 0.113(6) 0.106(5) 0.127(7) -0.073(5) 0.034(5) -0.052(5)

loop_
_atom_type_symbol
_atom_type_description
_atom_type_scat_dispersion_real
_atom_type_scat_dispersion_imag
_atom_type_scat_source
C C 0.0033 0.0016 'International Tables Vol C Tables 4.2.6.8 and 6.1.1.4'
H H 0.0000 0.0000 'International Tables Vol C Tables 4.2.6.8 and 6.1.1.4'
O O 0.0106 0.0060 'International Tables Vol C Tables 4.2.6.8 and 6.1.1.4'
N N 0.0061 0.0033 'International Tables Vol C Tables 4.2.6.8 and 6.1.1.4'

loop_
_geom_angle_atom_site_label_1
_geom_angle_atom_site_label_2
_geom_angle_atom_site_label_3
_geom_angle_site_symmetry_1
_geom_angle_site_symmetry_3
_geom_angle
_geom_angle_publ_flag
C1 N1 N2 . . 112.5(3) ?
C1 N1 C5 . . 127.5(4) ?
N2 N1 C5 . . 119.3(4) ?
C3 N2 N1 . . 106.5(4) ?
C11 N3 C18 . . 129.1(4) ?
C11 N3 H3 . . 115.4 ?
C18 N3 H3 . . 115.4 ?
C24 N4 O2 . . 111.5(4) ?
N4 O2 C26 . . 109.4(5) ?
O1 C1 N1 . . 126.3(4) ?
O1 C1 C2 . . 129.8(4) ?
N1 C1 C2 . . 103.8(4) ?
C11 C2 C3 . . 131.8(4) ?
C11 C2 C1 . . 121.9(4) ?
C3 C2 C1 . . 106.1(4) ?
N2 C3 C2 . . 111.0(4) ?
N2 C3 C4 . . 119.2(4) ?
C2 C3 C4 . . 129.8(4) ?
C3 C4 H4A . . 109.5 ?
C3 C4 H4B . . 109.5 ?
H4A C4 H4B . . 109.5 ?
C3 C4 H4C . . 109.5 ?
H4A C4 H4C . . 109.5 ?
H4B C4 H4C . . 109.5 ?
C10 C5 C6 . . 120.2(4) ?
C10 C5 N1 . . 120.6(4) ?
C6 C5 N1 . . 119.1(4) ?
C7 C6 C5 . . 119.7(5) ?
C7 C6 H6 . . 120.2 ?
C5 C6 H6 . . 120.2 ?
C8 C7 C6 . . 120.8(5) ?
C8 C7 H7 . . 119.6 ?
C6 C7 H7 . . 119.6 ?
C7 C8 C9 . . 119.6(5) ?
C7 C8 H8 . . 120.2 ?
C9 C8 H8 . . 120.2 ?
C10 C9 C8 . . 120.3(5) ?
C10 C9 H9 . . 119.9 ?
C8 C9 H9 . . 119.9 ?
C5 C10 C9 . . 119.4(5) ?
C5 C10 H10 . . 120.3 ?
C9 C10 H10 . . 120.3 ?
N3 C11 C2 . . 117.6(4) ?
N3 C11 C12 . . 119.0(4) ?
C2 C11 C12 . . 123.3(4) ?
C17 C12 C13 . . 119.0(4) ?
C17 C12 C11 . . 122.1(4) ?
C13 C12 C11 . . 118.9(4) ?
C14 C13 C12 . . 119.4(5) ?
C14 C13 H13 . . 120.3 ?
C12 C13 H13 . . 120.3 ?
C15 C14 C13 . . 121.3(5) ?
C15 C14 H14 . . 119.4 ?
C13 C14 H14 . . 119.4 ?
C14 C15 C16 . . 118.7(5) ?
C14 C15 H15 . . 120.6 ?
C16 C15 H15 . . 120.6 ?
C17 C16 C15 . . 120.8(5) ?
C17 C16 H16 . . 119.6 ?
C15 C16 H16 . . 119.6 ?
C16 C17 C12 . . 120.8(5) ?
C16 C17 H17 . . 119.6 ?
C12 C17 H17 . . 119.6 ?
C19 C18 C23 . . 119.5(4) ?
C19 C18 N3 . . 119.2(4) ?
C23 C18 N3 . . 121.2(4) ?
C18 C19 C20 . . 121.1(4) ?
C18 C19 H19 . . 119.5 ?
C20 C19 H19 . . 119.5 ?
C21 C20 C19 . . 120.3(5) ?
C21 C20 H20 . . 119.9 ?
C19 C20 H20 . . 119.9 ?
C20 C21 C22 . . 118.2(4) ?
C20 C21 C24 . . 120.6(4) ?
C22 C21 C24 . . 121.1(4) ?
C23 C22 C21 . . 121.8(4) ?
C23 C22 H22 . . 119.1 ?
C21 C22 H22 . . 119.1 ?
C22 C23 C18 . . 119.1(4) ?
C22 C23 H23 . . 120.4 ?
C18 C23 H23 . . 120.4 ?
N4 C24 C25 . . 124.5(4) ?
N4 C24 C21 . . 114.6(4) ?
C25 C24 C21 . . 120.7(4) ?
C24 C25 H25A . . 109.5 ?
C24 C25 H25B . . 109.5 ?
H25A C25 H25B . . 109.5 ?
C24 C25 H25C . . 109.5 ?
H25A C25 H25C . . 109.5 ?
H25B C25 H25C . . 109.5 ?
O2 C26 H26A . . 109.5 ?
O2 C26 H26B . . 109.5 ?
H26A C26 H26B . . 109.5 ?
O2 C26 H26C . . 109.5 ?
H26A C26 H26C . . 109.5 ?
H26B C26 H26C . . 109.5 ?

loop_
_geom_bond_atom_site_label_1
_geom_bond_atom_site_label_2
_geom_bond_site_symmetry_2
_geom_bond_distance
_geom_bond_publ_flag
N1 C1 . 1.371(5) ?
N1 N2 . 1.401(5) ?
N1 C5 . 1.424(5) ?
N2 C3 . 1.298(5) ?
N3 C11 . 1.321(6) ?
N3 C18 . 1.421(5) ?
N3 H3 . 0.8600 ?
N4 C24 . 1.263(6) ?
N4 O2 . 1.412(5) ?
O1 C1 . 1.239(5) ?
O2 C26 . 1.423(7) ?
C1 C2 . 1.436(6) ?
C2 C11 . 1.403(6) ?
C2 C3 . 1.435(6) ?
C3 C4 . 1.479(7) ?
C4 H4A . 0.9600 ?
C4 H4B . 0.9600 ?
C4 H4C . 0.9600 ?
C5 C10 . 1.368(6) ?
C5 C6 . 1.379(6) ?
C6 C7 . 1.360(6) ?
C6 H6 . 0.9300 ?
C7 C8 . 1.356(7) ?
C7 H7 . 0.9300 ?
C8 C9 . 1.378(8) ?
C8 H8 . 0.9300 ?
C9 C10 . 1.371(7) ?
C9 H9 . 0.9300 ?
C10 H10 . 0.9300 ?
C11 C12 . 1.470(6) ?
C12 C17 . 1.374(6) ?
C12 C13 . 1.383(6) ?
C13 C14 . 1.381(7) ?
C13 H13 . 0.9300 ?
C14 C15 . 1.352(8) ?
C14 H14 . 0.9300 ?
C15 C16 . 1.387(7) ?
C15 H15 . 0.9300 ?
C16 C17 . 1.348(6) ?
C16 H16 . 0.9300 ?
C17 H17 . 0.9300 ?
C18 C19 . 1.361(6) ?
C18 C23 . 1.390(6) ?
C19 C20 . 1.379(6) ?
C19 H19 . 0.9300 ?
C20 C21 . 1.378(6) ?
C20 H20 . 0.9300 ?
C21 C22 . 1.383(6) ?
C21 C24 . 1.492(6) ?
C22 C23 . 1.371(6) ?
C22 H22 . 0.9300 ?
C23 H23 . 0.9300 ?
C24 C25 . 1.467(7) ?
C25 H25A . 0.9600 ?
C25 H25B . 0.9600 ?
C25 H25C . 0.9600 ?
C26 H26A . 0.9600 ?
C26 H26B . 0.9600 ?
C26 H26C . 0.9600 ?

loop_
_geom_hbond_atom_site_label_D
_geom_hbond_atom_site_label_H
_geom_hbond_atom_site_label_A
_geom_hbond_site_symmetry_A
_geom_hbond_distance_DH
_geom_hbond_distance_HA
_geom_hbond_distance_DA
_geom_hbond_angle_DHA
_geom_hbond_publ_flag
N3 H3 O1 . 0.86 1.95 2.683(4) 142.3 y
C26 H26C N4 2_456 0.96 2.72 3.643(9) 162.8 y
C9 H9 O1 1_655 0.93 2.67 3.398(6) 135.3 y

loop_
_geom_torsion_atom_site_label_1
_geom_torsion_atom_site_label_2
_geom_torsion_atom_site_label_3
_geom_torsion_atom_site_label_4
_geom_torsion_site_symmetry_1
_geom_torsion_site_symmetry_2
_geom_torsion_site_symmetry_3
_geom_torsion_site_symmetry_4
_geom_torsion
_geom_torsion_publ_flag
C1 N1 N2 C3 . . . . 3.3(5) ?
C5 N1 N2 C3 . . . . 174.7(4) ?
C24 N4 O2 C26 . . . . -169.8(5) ?
N2 N1 C1 O1 . . . . 174.2(4) ?
C5 N1 C1 O1 . . . . 3.7(7) ?
N2 N1 C1 C2 . . . . -3.2(5) ?
C5 N1 C1 C2 . . . . -173.8(4) ?
O1 C1 C2 C11 . . . . 0.1(7) ?
N1 C1 C2 C11 . . . . 177.4(4) ?
O1 C1 C2 C3 . . . . -175.3(5) ?
N1 C1 C2 C3 . . . . 1.9(5) ?
N1 N2 C3 C2 . . . . -1.8(5) ?
N1 N2 C3 C4 . . . . -179.4(4) ?
C11 C2 C3 N2 . . . . -174.9(4) ?
C1 C2 C3 N2 . . . . -0.1(5) ?
C11 C2 C3 C4 . . . . 2.3(8) ?
C1 C2 C3 C4 . . . . 177.1(5) ?
C1 N1 C5 C10 . . . . 133.8(5) ?
N2 N1 C5 C10 . . . . -36.2(6) ?
C1 N1 C5 C6 . . . . -44.1(7) ?
N2 N1 C5 C6 . . . . 145.9(4) ?
C10 C5 C6 C7 . . . . -1.6(8) ?
N1 C5 C6 C7 . . . . 176.2(5) ?
C5 C6 C7 C8 . . . . 1.3(8) ?
C6 C7 C8 C9 . . . . -0.1(9) ?
C7 C8 C9 C10 . . . . -0.7(9) ?
C6 C5 C10 C9 . . . . 0.8(8) ?
N1 C5 C10 C9 . . . . -177.0(5) ?
C8 C9 C10 C5 . . . . 0.4(9) ?
C18 N3 C11 C2 . . . . 178.2(4) ?
C18 N3 C11 C12 . . . . -5.4(7) ?
C3 C2 C11 N3 . . . . 170.6(5) ?
C1 C2 C11 N3 . . . . -3.6(6) ?
C3 C2 C11 C12 . . . . -5.7(7) ?
C1 C2 C11 C12 . . . . -179.8(4) ?
N3 C11 C12 C17 . . . . 110.5(5) ?
C2 C11 C12 C17 . . . . -73.3(6) ?
N3 C11 C12 C13 . . . . -69.0(6) ?
C2 C11 C12 C13 . . . . 107.2(5) ?
C17 C12 C13 C14 . . . . -0.6(7) ?
C11 C12 C13 C14 . . . . 179.0(4) ?
C12 C13 C14 C15 . . . . -1.2(8) ?
C13 C14 C15 C16 . . . . 1.4(8) ?
C14 C15 C16 C17 . . . . 0.0(8) ?
C15 C16 C17 C12 . . . . -1.8(8) ?
C13 C12 C17 C16 . . . . 2.0(7) ?
C11 C12 C17 C16 . . . . -177.5(4) ?
C11 N3 C18 C19 . . . . 132.8(5) ?
C11 N3 C18 C23 . . . . -51.4(7) ?
C23 C18 C19 C20 . . . . 0.5(7) ?
N3 C18 C19 C20 . . . . 176.3(4) ?
C18 C19 C20 C21 . . . . 1.1(7) ?
C19 C20 C21 C22 . . . . -1.1(7) ?
C19 C20 C21 C24 . . . . 177.4(4) ?
C20 C21 C22 C23 . . . . -0.5(7) ?
C24 C21 C22 C23 . . . . -179.0(4) ?
C21 C22 C23 C18 . . . . 2.0(7) ?
C19 C18 C23 C22 . . . . -2.0(7) ?
N3 C18 C23 C22 . . . . -177.8(4) ?
O2 N4 C24 C25 . . . . 0.9(7) ?
O2 N4 C24 C21 . . . . 176.2(4) ?
C20 C21 C24 N4 . . . . -146.8(5) ?
C22 C21 C24 N4 . . . . 31.6(7) ?
C20 C21 C24 C25 . . . . 28.7(7) ?
C22 C21 C24 C25 . . . . -152.9(5) ?

loop_
_cod_related_entry_id
_cod_related_entry_database
_cod_related_entry_code
1 ChemSpider 30655942
